data_4031790
loop_
_publ_author_name
'Nanjo, M.'
'Mochida, K.'
'Oda, T.'

_publ_section_title
;
 Preparation and structural characterization of trimethylsilyl-substituted
 germylzinc halides, (Me3 Si)3 Ge Zn X (X = Cl, Br and I) and silylzinc
 chloride, R (Me3 Si)2 Si Zn Cl (R = (Si Me3) and Ph)
;
_journal_name_full 'Journal of Organometallic Chemistry'
_journal_page_first 100
_journal_page_last 108
_journal_volume 672
_journal_year 2003
_chemical_formula_sum 'C13 H35 Cl Ge O Si3 Zn'
_chemical_name_systematic '((((C H3)3 Si)3 Ge) Zn Cl) ((C H2)4 O)'
_space_group_IT_number 14
_symmetry_space_group_name_Hall '-P 2yn'
_symmetry_space_group_name_H-M 'P 1 21/n 1'
_cell_angle_alpha 90
_cell_angle_beta 105.452
_cell_angle_gamma 90
_cell_formula_units_Z 4
_cell_length_a 9.639
_cell_length_b 20.505
_cell_length_c 12.772
_cell_volume 2433.111
_citation_journal_id_ASTM JORCAI
_cod_data_source_file Nanjo_JORCAI_2003_493.cif
_cod_data_source_block C13H35Cl1Ge1O1Si3Zn1
_cod_original_sg_symbol_Hall '-P 2ybc (x-z,y,z)'
_cod_original_formula_sum 'C13 H35 Cl1 Ge1 O1 Si3 Zn1'
_cod_database_code 4031790

loop_
_symmetry_equiv_pos_as_xyz
x,y,z
-x+1/2,y+1/2,-z+1/2
-x,-y,-z
x-1/2,-y-1/2,z-1/2

loop_
_atom_site_label
_atom_site_type_symbol
_atom_site_fract_x
_atom_site_fract_y
_atom_site_fract_z
_atom_site_occupancy
_atom_site_U_iso_or_equiv
H26 H 0.9567 0.2046 0.314 1 0.0
Si2 Si 0.74883 0.06126 0.37846 1 0.0
Si1 Si 0.37635 0.14257 0.2552 1 0.0
H30 H 0.9861 0.0739 -0.0997 1 0.0
H31 H 0.9778 0.1426 -0.0478 1 0.0
H15 H 0.8402 0.0768 0.5672 1 0.0
H9 H 0.1743 0.0743 0.2401 1 0.0
Ge1 Ge 0.60914 0.123768 0.23251 1 0.0
H21 H 0.6831 0.3039 0.0785 1 0.0
C5 C 0.7843 0.1044 0.5109 1 0.0
C1 C 0.38 0.1739 0.3931 1 0.0
H24 H 0.7266 0.2683 0.3943 1 0.0
H20 H 0.6624 0.2333 0.0295 1 0.0
H13 H 0.6948 0.1149 0.5264 1 0.0
H8 H 0.2619 0.0504 0.1601 1 0.0
H12 H 0.64 -0.0413 0.3276 1 0.0
H25 H 0.9354 0.1906 0.19 1 0.0
C4 C 0.6578 -0.017 0.3941 1 0.0
H27 H 0.9555 0.2625 0.2335 1 0.0
C11 C 0.9241 0.1043 -0.077 1 0.0
H7 H 0.3161 0.034 0.2842 1 0.0
C10 C 0.8658 0.0765 0.0039 1 0.0
H32 H 0.8173 0.0953 -0.2268 1 0.0
H28 H 0.8883 0.0308 0.0086 1 0.0
H5 H 0.1845 0.2096 0.1599 1 0.0
H19 H 0.5389 0.2662 0.0696 1 0.0
H23 H 0.7254 0.3262 0.3139 1 0.0
Si3 Si 0.71635 0.22688 0.2211 1 0.0
O1 O 0.7121 0.08771 -0.0312 1 0.0
C3 C 0.269 0.0661 0.2321 1 0.0
H29 H 0.9077 0.0968 0.0728 1 0.0
H17 H 0.9783 0.0109 0.4062 1 0.0
H16 H 0.9046 0.0161 0.2813 1 0.0
C9 C 0.9151 0.2206 0.2418 1 0.0
C7 C 0.6413 0.2618 0.0829 1 0.0
Cl1 Cl 0.36517 0.05114 -0.0696 1 0.0
H1 H 0.4343 0.2137 0.4071 1 0.0
C6 C 0.9226 0.0384 0.3497 1 0.0
C12 C 0.8158 0.1225 -0.1659 1 0.0
C8 C 0.6836 0.2847 0.3226 1 0.0
H11 H 0.7156 -0.0426 0.4525 1 0.0
H6 H 0.2721 0.1856 0.0799 1 0.0
H22 H 0.5818 0.2898 0.3124 1 0.0
Zn1 Zn 0.58024 0.06305 0.06949 1 0.0
H35 H 0.6139 0.0853 -0.1877 1 0.0
C2 C 0.2793 0.2024 0.1513 1 0.0
H10 H 0.5679 -0.0067 0.4091 1 0.0
H4 H 0.3313 0.2429 0.1609 1 0.0
H14 H 0.8367 0.1438 0.5075 1 0.0
H34 H 0.6269 0.1559 -0.1386 1 0.0
H33 H 0.8255 0.1673 -0.1844 1 0.0
C13 C 0.6743 0.1145 -0.1365 1 0.0
H3 H 0.2832 0.182 0.3966 1 0.0
H2 H 0.4238 0.1419 0.4466 1 0.0
H18 H 0.9748 0.0779 0.3466 1 0.0
